data_1562415
loop_
_publ_author_name
'Fucci, Rosa'
'Vande Velde, Christophe M. L.'

_publ_section_title
;
 Strategic design and synthesis of star-shaped organic linkers for
 mesoporous MOFs.
;
_journal_issue 0
_journal_name_full 'Faraday discussions'
_journal_page_first 97
_journal_page_last 111
_journal_paper_doi 10.1039/d1fd00026h
_journal_volume 231
_journal_year 2021
_chemical_formula_moiety 'C12 H10 O2 S'
_chemical_formula_sum 'C12 H10 O2 S'
_chemical_formula_weight 218.26
_chemical_name_systematic 'Methyl 4-(2-thienyl)benzoate'
_space_group_crystal_system monoclinic
_space_group_IT_number 9
_space_group_name_Hall 'I -2ya'
_space_group_name_H-M_alt 'I 1 a 1'
_atom_sites_solution_hydrogens geom
_atom_sites_solution_primary direct
_atom_sites_solution_secondary difmap
_audit_creation_method SHELXL-2016/4
_audit_update_record
;
2021-03-04 deposited with the CCDC.	2021-05-04 downloaded from the CCDC.
;
_cell_angle_alpha 90
_cell_angle_beta 94.51(2)
_cell_angle_gamma 90
_cell_formula_units_Z 4
_cell_length_a 5.968(3)
_cell_length_b 7.371(3)
_cell_length_c 24.210(5)
_cell_measurement_reflns_used 12146
_cell_measurement_temperature 293(2)
_cell_measurement_theta_max 63.69
_cell_measurement_theta_min 3.66
_cell_volume 1061.7(7)
_computing_cell_refinement HKL3000
_computing_data_collection 'CrystalClear 2.0'
_computing_data_reduction HKL3000
_computing_structure_refinement 'SHELXL-2016/4 (Sheldrick, 2016)'
_computing_structure_solution 'SHELXT 2018/2 (Sheldrick, 2018)'
_diffrn_ambient_temperature 293(2)
_diffrn_measured_fraction_theta_full 0.977
_diffrn_measured_fraction_theta_max 0.977
_diffrn_measurement_device_type 'Rigaku RAPID II'
_diffrn_measurement_method \w-scans
_diffrn_radiation_type CuK\a
_diffrn_radiation_wavelength 1.54187
_diffrn_reflns_av_R_equivalents 0.0850
_diffrn_reflns_av_unetI/netI 0.0313
_diffrn_reflns_Laue_measured_fraction_full 0.977
_diffrn_reflns_Laue_measured_fraction_max 0.977
_diffrn_reflns_limit_h_max 6
_diffrn_reflns_limit_h_min -6
_diffrn_reflns_limit_k_max 8
_diffrn_reflns_limit_k_min -8
_diffrn_reflns_limit_l_max 26
_diffrn_reflns_limit_l_min -27
_diffrn_reflns_number 11590
_diffrn_reflns_point_group_measured_fraction_full 0.977
_diffrn_reflns_point_group_measured_fraction_max 0.977
_diffrn_reflns_theta_full 63.693
_diffrn_reflns_theta_max 63.693
_diffrn_reflns_theta_min 3.663
_diffrn_source microsource
_exptl_absorpt_coefficient_mu 2.510
_exptl_absorpt_correction_T_max 1.417
_exptl_absorpt_correction_T_min 0.7475
_exptl_absorpt_correction_type multi-scan
_exptl_absorpt_process_details 'SCALEPACK (Otwinowski & Minor, 1997)'
_exptl_crystal_colour colourless
_exptl_crystal_density_diffrn 1.365
_exptl_crystal_description needle
_exptl_crystal_F_000 456
_exptl_crystal_recrystallization_method 'Re-crystallisation from solvent: dichloromethane'
_exptl_crystal_size_max 0.2
_exptl_crystal_size_mid 0.1
_exptl_crystal_size_min 0.1
_refine_diff_density_max 0.151
_refine_diff_density_min -0.187
_refine_diff_density_rms 0.041
_refine_ls_abs_structure_details
;
 Refined as an inversion twin.
;
_refine_ls_abs_structure_Flack 0.38(4)
_refine_ls_extinction_coef 0.0041(9)
_refine_ls_extinction_expression Fc^*^=kFc[1+0.001xFc^2^\l^3^/sin(2\q)]^-1/4^
_refine_ls_extinction_method 'SHELXL-2016/4 (Sheldrick 2016)'
_refine_ls_goodness_of_fit_ref 1.079
_refine_ls_hydrogen_treatment constr
_refine_ls_matrix_type full
_refine_ls_number_parameters 152
_refine_ls_number_reflns 1604
_refine_ls_number_restraints 12
_refine_ls_restrained_S_all 1.079
_refine_ls_R_factor_all 0.0432
_refine_ls_R_factor_gt 0.0419
_refine_ls_shift/su_max 0.000
_refine_ls_shift/su_mean 0.000
_refine_ls_structure_factor_coef Fsqd
_refine_ls_weighting_details 'w=1/[\s^2^(Fo^2^)+(0.0788P)^2^+0.4127P] where P=(Fo^2^+2Fc^2^)/3'
_refine_ls_weighting_scheme calc
_refine_ls_wR_factor_gt 0.1232
_refine_ls_wR_factor_ref 0.1251
_reflns_Friedel_coverage 0.995
_reflns_Friedel_fraction_full 0.977
_reflns_Friedel_fraction_max 0.977
_reflns_number_gt 1535
_reflns_number_total 1604
_reflns_threshold_expression 'I > 2\s(I)'
_cod_data_source_file d1fd00026h2.cif
_cod_data_source_block MET2
_cod_depositor_comments 'Adding full bibliography for 1562413--1562418.cif.'
_cod_original_sg_symbol_H-M 'I a'
_cod_database_code 1562415
_shelx_shelxl_version_number 2016/4
_shelx_space_group_comment
;
The symmetry employed for this shelxl refinement is uniquely defined
by the following loop, which should always be used as a source of
symmetry information in preference to the above space-group names.
They are only intended as comments.
;

loop_
_space_group_symop_operation_xyz
'x, y, z'
'x+1/2, -y, z'
'x+1/2, y+1/2, z+1/2'
'x+1, -y+1/2, z+1/2'

loop_
_atom_site_label
_atom_site_type_symbol
_atom_site_fract_x
_atom_site_fract_y
_atom_site_fract_z
_atom_site_U_iso_or_equiv
_atom_site_adp_type
_atom_site_occupancy
_atom_site_site_symmetry_order
_atom_site_calc_flag
_atom_site_refinement_flags_posn
_atom_site_refinement_flags_adp
_atom_site_refinement_flags_occupancy
_atom_site_disorder_assembly
_atom_site_disorder_group
C2A C 0.4333(7) 0.2526(5) 0.40702(18) 0.0486(11) Uani 0.712(7) 1 d D . P A 1
S1A S 0.2729(4) 0.1682(5) 0.35215(9) 0.0598(7) Uani 0.712(7) 1 d D . P A 1
C5A C 0.4603(19) 0.2349(16) 0.3049(5) 0.060(2) Uani 0.712(7) 1 d D . P A 1
H5A H 0.438196 0.217998 0.266770 0.072 Uiso 0.712(7) 1 calc R U P A 1
C4A C 0.643(2) 0.315(2) 0.3310(5) 0.061(2) Uani 0.712(7) 1 d D . P A 1
H4A H 0.766208 0.357091 0.313375 0.074 Uiso 0.712(7) 1 calc R U P A 1
C23A C 0.622(4) 0.327(4) 0.3904(12) 0.0617(19) Uani 0.712(7) 1 d D . P A 1
H23A H 0.730535 0.381540 0.414728 0.074 Uiso 0.712(7) 1 calc R U P A 1
C2B C 0.4333(7) 0.2526(5) 0.40702(18) 0.0486(11) Uani 0.288(7) 1 d D . P A 2
S1B S 0.662(2) 0.341(2) 0.3866(7) 0.0617(19) Uani 0.288(7) 1 d D . P A 2
C5B C 0.588(7) 0.303(6) 0.3177(11) 0.061(2) Uani 0.288(7) 1 d D . P A 2
H5B H 0.666836 0.345151 0.288647 0.074 Uiso 0.288(7) 1 calc R U P A 2
C4B C 0.398(6) 0.202(5) 0.3118(12) 0.060(2) Uani 0.288(7) 1 d D . P A 2
H4B H 0.339370 0.151696 0.278541 0.072 Uiso 0.288(7) 1 calc R U P A 2
C3B C 0.299(6) 0.183(6) 0.3646(13) 0.0598(7) Uani 0.288(7) 1 d D . P A 2
H3B H 0.159669 0.129579 0.368616 0.072 Uiso 0.288(7) 1 calc R U P A 2
O1 O -0.0294(7) 0.1951(6) 0.63705(16) 0.0771(11) Uani 1 1 d . . . . .
O2 O 0.3022(8) 0.3050(7) 0.67014(19) 0.0918(14) Uani 1 1 d . . . . .
C6 C 0.3676(7) 0.2486(5) 0.46388(18) 0.0461(10) Uani 1 1 d . . . . .
C7 C 0.5081(7) 0.3216(5) 0.5075(2) 0.0517(11) Uani 1 1 d . . . . .
H7 H 0.645070 0.372451 0.499943 0.062 Uiso 1 1 calc R U . . .
C8 C 0.4473(8) 0.3195(6) 0.5614(2) 0.0544(11) Uani 1 1 d . . . . .
H8 H 0.543467 0.367752 0.589752 0.065 Uiso 1 1 calc R U . . .
C9 C 0.2408(7) 0.2448(5) 0.57336(18) 0.0478(10) Uani 1 1 d . . . . .
C10 C 0.1014(8) 0.1714(6) 0.5311(2) 0.0549(12) Uani 1 1 d . . . . .
H10 H -0.035247 0.120519 0.538798 0.066 Uiso 1 1 calc R U . . .
C11 C 0.1638(7) 0.1730(5) 0.4771(2) 0.0502(11) Uani 1 1 d . . . . .
H11 H 0.067910 0.122628 0.449033 0.060 Uiso 1 1 calc R U . . .
C12 C 0.1789(8) 0.2511(7) 0.6319(2) 0.0577(12) Uani 1 1 d . . . . .
C13 C -0.1087(12) 0.2060(9) 0.6920(3) 0.0906(19) Uani 1 1 d . . . . .
H13A H -0.085399 0.326617 0.706321 0.136 Uiso 1 1 calc R U . . .
H13B H -0.027252 0.121113 0.716054 0.136 Uiso 1 1 calc R U . . .
H13C H -0.266129 0.177531 0.690166 0.136 Uiso 1 1 calc R U . . .

loop_
_atom_site_aniso_label
_atom_site_aniso_U_11
_atom_site_aniso_U_22
_atom_site_aniso_U_33
_atom_site_aniso_U_23
_atom_site_aniso_U_13
_atom_site_aniso_U_12
C2A 0.053(3) 0.049(2) 0.042(3) 0.0019(16) -0.0033(19) 0.0081(18)
S1A 0.0588(12) 0.0749(11) 0.0444(15) -0.0069(11) -0.0043(10) -0.0052(8)
C5A 0.074(9) 0.067(6) 0.039(4) 0.007(4) 0.004(4) -0.003(5)
C4A 0.066(8) 0.077(4) 0.042(6) 0.011(5) 0.009(4) 0.001(5)
C23A 0.058(5) 0.071(3) 0.059(3) 0.007(2) 0.023(3) -0.014(3)
C2B 0.053(3) 0.049(2) 0.042(3) 0.0019(16) -0.0033(19) 0.0081(18)
S1B 0.058(5) 0.071(3) 0.059(3) 0.007(2) 0.023(3) -0.014(3)
C5B 0.066(8) 0.077(4) 0.042(6) 0.011(5) 0.009(4) 0.001(5)
C4B 0.074(9) 0.067(6) 0.039(4) 0.007(4) 0.004(4) -0.003(5)
C3B 0.0588(12) 0.0749(11) 0.0444(15) -0.0069(11) -0.0043(10) -0.0052(8)
O1 0.066(2) 0.112(3) 0.055(2) 0.0001(19) 0.0150(19) -0.0107(19)
O2 0.083(3) 0.141(4) 0.051(3) -0.012(2) 0.006(2) -0.020(3)
C6 0.046(2) 0.0433(18) 0.048(3) 0.0006(16) -0.0010(18) 0.0032(16)
C7 0.042(2) 0.062(2) 0.051(3) -0.0005(19) 0.0016(18) -0.0070(17)
C8 0.052(3) 0.063(2) 0.047(3) -0.0020(18) -0.004(2) -0.0053(18)
C9 0.045(2) 0.055(2) 0.043(3) -0.0016(18) 0.0010(17) -0.0015(17)
C10 0.046(2) 0.057(2) 0.061(3) 0.0044(18) 0.006(2) -0.0027(17)
C11 0.047(2) 0.055(2) 0.047(3) -0.0029(17) -0.003(2) -0.0050(16)
C12 0.056(3) 0.070(3) 0.048(3) 0.002(2) 0.004(2) -0.002(2)
C13 0.087(4) 0.121(4) 0.068(5) 0.006(3) 0.026(4) 0.000(4)

loop_
_atom_type_symbol
_atom_type_description
_atom_type_scat_dispersion_real
_atom_type_scat_dispersion_imag
_atom_type_scat_source
C C 0.0181 0.0091 'International Tables Vol C Tables 4.2.6.8 and 6.1.1.4'
O O 0.0492 0.0322 'International Tables Vol C Tables 4.2.6.8 and 6.1.1.4'
S S 0.3331 0.5567 'International Tables Vol C Tables 4.2.6.8 and 6.1.1.4'
H H 0.0000 0.0000 'International Tables Vol C Tables 4.2.6.8 and 6.1.1.4'

loop_
_geom_angle_atom_site_label_1
_geom_angle_atom_site_label_2
_geom_angle_atom_site_label_3
_geom_angle
_geom_angle_site_symmetry_1
_geom_angle_site_symmetry_3
_geom_angle_publ_flag
C23Aa C2Aa C6 125.7(13) . . ?
C23Aa C2Aa S1A 110.5(13) . . ?
C6 C2Aa S1A 123.7(3) . . ?
C2Aa S1Aa C5A 93.4(4) . . ?
C4Aa C5Aa S1A 110.7(11) . . ?
C5Aa C4Aa C23A 111.1(14) . . ?
C2Aa C23Aa C4A 114(2) . . ?
C3Bb C2Bb C6 121.3(17) . . ?
C3Bb C2Bb S1B 112.5(14) . . ?
C6 C2Bb S1B 126.1(7) . . ?
C2Bb S1Bb C5B 94.1(14) . . ?
C4Bb C5Bb S1B 110(3) . . ?
C5Bb C4Bb C3B 111(3) . . ?
C2Bb C3Bb C4B 112(3) . . ?
C12 O1 C13 116.5(5) . . ?
C11 C6 C7 117.4(4) . . ?
C11 C6 C2A 121.7(4) . . ?
C7 C6 C2A 120.8(4) . . ?
C11 C6 C2B 121.7(4) . . ?
C7 C6 C2B 120.8(4) . . ?
C8 C7 C6 121.4(4) . . ?
C7 C8 C9 120.0(4) . . ?
C10 C9 C8 119.4(4) . . ?
C10 C9 C12 122.5(4) . . ?
C8 C9 C12 118.1(4) . . ?
C9 C10 C11 120.4(4) . . ?
C10 C11 C6 121.4(4) . . ?
O2 C12 O1 123.4(5) . . ?
O2 C12 C9 124.0(5) . . ?
O1 C12 C9 112.6(4) . . ?

loop_
_geom_bond_atom_site_label_1
_geom_bond_atom_site_label_2
_geom_bond_distance
_geom_bond_site_symmetry_2
_geom_bond_publ_flag
C2Aa C23A 1.345(19) . ?
C2Aa C6 1.461(6) . ?
C2Aa S1A 1.694(5) . ?
S1Aa C5A 1.733(9) . ?
C5Aa C4A 1.355(12) . ?
C4Aa C23A 1.45(3) . ?
C2Bb C3B 1.35(3) . ?
C2Bb C6 1.461(6) . ?
C2Bb S1B 1.626(11) . ?
S1Bb C5B 1.71(3) . ?
C5Bb C4B 1.35(2) . ?
C4Bb C3B 1.46(4) . ?
O1 C12 1.325(6) . ?
O1 C13 1.450(7) . ?
O2 C12 1.205(7) . ?
C6 C11 1.398(6) . ?
C6 C7 1.403(7) . ?
C7 C8 1.383(7) . ?
C8 C9 1.401(6) . ?
C9 C10 1.377(6) . ?
C9 C12 1.492(6) . ?
C10 C11 1.388(7) . ?
